data_7227518
loop_
_publ_author_name
'Orsi, Angelica'
'Price, David J.'
'Kahr, J\"urgen'
'Pillai, Renjith S.'
'Sneddon, Scott'
'Cao, Shuai'
'Benoit, Virginie'
'\/Lozi\'nska, Magdalena M.'
'Cordes, David B.'
'Slawin, Alexandra M. Z.'
'Llewellyn, Philip L.'
'Casely, Ian'
'Ashbrook, Sharon E.'
'Maurin, Guillaume'
'Wright, Paul A.'

_publ_section_title
;
 Porous zinc and cobalt 2-nitroimidazolate frameworks with six-membered
 ring windows and a layered cobalt 2-nitroimidazolate polymorph
;
_journal_issue 10
_journal_name_full CrystEngComm
_journal_page_first 1377
_journal_paper_doi 10.1039/C6CE02476A
_journal_volume 19
_journal_year 2017
_chemical_formula_moiety 'C6 H4 N6 O4 Zn'
_chemical_formula_sum 'C6 H4 N6 O4 Zn'
_chemical_formula_weight 289.52
_space_group_crystal_system orthorhombic
_space_group_IT_number 56
_space_group_name_Hall '-P 2ab 2ac'
_space_group_name_H-M_alt 'P c c n'
_symmetry_space_group_name_Hall '-P 2ab 2ac'
_symmetry_space_group_name_H-M 'P c c n'
_atom_sites_solution_hydrogens geom
_atom_sites_solution_primary direct
_atom_sites_solution_secondary difmap
_audit_creation_method SHELXL-2014/7
_audit_update_record
;
2016-09-27 deposited with the CCDC.
2017-01-23 downloaded from the CCDC.
;
_cell_angle_alpha 90
_cell_angle_beta 90
_cell_angle_gamma 90
_cell_formula_units_Z 8
_cell_length_a 8.462(8)
_cell_length_b 14.549(15)
_cell_length_c 18.799(18)
_cell_measurement_reflns_used 1897
_cell_measurement_temperature 173(2)
_cell_measurement_theta_max 68.7
_cell_measurement_theta_min 21.2
_cell_volume 2314(4)
_computing_cell_refinement
; 
CrystalClear-SM Expert 2.0 r2 (Rigaku, 2009) 
;
_computing_data_collection
; 
CrystalClear-SM Expert 2.0 r2 (Rigaku, 2009) 
;
_computing_data_reduction
; 
CrystalClear-SM Expert 2.0 r2 (Rigaku, 2009) 
;
_computing_structure_refinement 'SHELXL-2014/7 (Sheldrick, 2014)'
_computing_structure_solution 'SHELXS-97 (Sheldrick, 1990)'
_diffrn_ambient_temperature 173(2)
_diffrn_detector_area_resol_mean 22.2222
_diffrn_measured_fraction_theta_full 0.976
_diffrn_measured_fraction_theta_max 0.970
_diffrn_measurement_device_type 'Rigaku Saturn70'
_diffrn_measurement_method 'profile data from \w-scans'
_diffrn_radiation_type CuK\a
_diffrn_radiation_wavelength 1.54187
_diffrn_reflns_av_R_equivalents 0.0976
_diffrn_reflns_av_unetI/netI 0.0281
_diffrn_reflns_Laue_measured_fraction_full 0.976
_diffrn_reflns_Laue_measured_fraction_max 0.970
_diffrn_reflns_limit_h_max 10
_diffrn_reflns_limit_h_min -9
_diffrn_reflns_limit_k_max 17
_diffrn_reflns_limit_k_min -17
_diffrn_reflns_limit_l_max 22
_diffrn_reflns_limit_l_min -22
_diffrn_reflns_number 26196
_diffrn_reflns_point_group_measured_fraction_full 0.976
_diffrn_reflns_point_group_measured_fraction_max 0.970
_diffrn_reflns_theta_full 67.687
_diffrn_reflns_theta_max 68.086
_diffrn_reflns_theta_min 4.705
_diffrn_source 'Rotating Anode'
_exptl_absorpt_coefficient_mu 3.141
_exptl_absorpt_correction_T_max 1.000
_exptl_absorpt_correction_T_min 0.600
_exptl_absorpt_correction_type multi-scan
_exptl_absorpt_process_details 'REQAB (Rigaku, 1998)'
_exptl_crystal_colour Colorless
_exptl_crystal_density_diffrn 1.662
_exptl_crystal_density_method 'not measured'
_exptl_crystal_description Prism
_exptl_crystal_F_000 1152
_exptl_crystal_recrystallization_method 'Re-crystallisation from solvent: MeOH'
_exptl_crystal_size_max 0.10
_exptl_crystal_size_mid 0.10
_exptl_crystal_size_min 0.10
_refine_diff_density_max 0.564
_refine_diff_density_min -0.493
_refine_diff_density_rms 0.094
_refine_ls_extinction_method none
_refine_ls_goodness_of_fit_ref 1.376
_refine_ls_hydrogen_treatment constr
_refine_ls_matrix_type full
_refine_ls_number_parameters 219
_refine_ls_number_reflns 2059
_refine_ls_number_restraints 90
_refine_ls_restrained_S_all 1.388
_refine_ls_R_factor_all 0.1007
_refine_ls_R_factor_gt 0.0942
_refine_ls_shift/su_max 0.002
_refine_ls_shift/su_mean 0.000
_refine_ls_structure_factor_coef Fsqd
_refine_ls_weighting_details 'w=1/[\s^2^(Fo^2^)+(0.0424P)^2^+14.1440P] where P=(Fo^2^+2Fc^2^)/3'
_refine_ls_weighting_scheme calc
_refine_ls_wR_factor_gt 0.1976
_refine_ls_wR_factor_ref 0.2008
_reflns_Friedel_coverage 0.000
_reflns_number_gt 1913
_reflns_number_total 2059
_reflns_threshold_expression 'I > 2\s(I)'
_cod_data_source_file c6ce02476a2.cif
_cod_data_source_block 1
_cod_depositor_comments
;
The following automatic conversions were performed:

'_exptl_absorpt_correction_type' value 'Multi-scan' changed to
'multi-scan' according to
/usr/data/users/saulius/crontab/automatic-downloads/rss-feeds/RSC/lib/dictionaries/cif_core.dic
dictionary named 'cif_core.dic' version 2.4.2 from 2011-04-26.

Automatic conversion script
Id: cif_fix_values 4268 2015-11-12 08:31:59Z antanas 

 Adding full bibliography for 7227517--7227518.cif.
;
_cod_database_code 7227518
_shelx_space_group_comment
; 
The symmetry employed for this shelxl refinement is uniquely defined 
by the following loop, which should always be used as a source of 
symmetry information in preference to the above space-group names. 
They are only intended as comments. 
;

loop_
_space_group_symop_operation_xyz
'x, y, z'
'-x+1/2, -y+1/2, z'
'x+1/2, -y, -z+1/2'
'-x, y+1/2, -z+1/2'
'-x, -y, -z'
'x-1/2, y-1/2, -z'
'-x-1/2, y, z-1/2'
'x, -y-1/2, z-1/2'

loop_
_atom_site_label
_atom_site_type_symbol
_atom_site_fract_x
_atom_site_fract_y
_atom_site_fract_z
_atom_site_U_iso_or_equiv
_atom_site_adp_type
_atom_site_occupancy
_atom_site_site_symmetry_order
_atom_site_calc_flag
_atom_site_refinement_flags_posn
_atom_site_refinement_flags_adp
_atom_site_refinement_flags_occupancy
_atom_site_disorder_assembly
_atom_site_disorder_group
Zn1 Zn 0.88751(13) 0.06121(7) 0.85522(5) 0.0458(4) Uani 1 1 d . . . . .
O1 O 1.0521(8) -0.0975(4) 0.8361(3) 0.0651(18) Uani 1 1 d . . . . .
O2 O 1.2234(9) -0.1455(4) 0.7599(3) 0.0683(19) Uani 1 1 d . . . . .
N1 N 1.0518(9) 0.0720(4) 0.7757(3) 0.0477(16) Uani 1 1 d . . . . .
N2 N 1.2274(9) 0.0223(4) 0.6955(3) 0.0517(17) Uani 1 1 d . . . . .
N3 N 1.1387(9) -0.0864(5) 0.7847(3) 0.0513(17) Uani 1 1 d . . . . .
C1 C 1.1415(10) 0.0040(5) 0.7523(4) 0.0467(19) Uani 1 1 d . . . . .
C2 C 1.0846(12) 0.1412(5) 0.7314(4) 0.056(2) Uani 1 1 d . . . . .
H2B H 1.0394 0.2009 0.7334 0.067 Uiso 1 1 calc R U . . .
C3 C 1.1944(11) 0.1120(5) 0.6824(4) 0.056(2) Uani 1 1 d . . . . .
H3A H 1.2393 0.1484 0.6456 0.067 Uiso 1 1 calc R U . . .
O3 O 0.5799(15) 0.1235(6) 0.8809(8) 0.064(5) Uani 0.5 1 d D U P A -1
O4 O 0.4755(13) 0.2609(8) 0.8791(9) 0.066(5) Uani 0.5 1 d D U P A -1
N4 N 0.8731(11) 0.1958(7) 0.8854(6) 0.050(3) Uani 0.5 1 d D U P B -1
N5 N 0.7664(13) 0.3386(5) 0.8859(6) 0.048(3) Uani 0.5 1 d D U P B -1
N6 N 0.5884(10) 0.2078(7) 0.8814(7) 0.048(3) Uani 0.5 1 d D U P A -1
C4 C 0.7500 0.2500 0.8830(5) 0.045(2) Uani 1 2 d DS TU P . .
C5 C 0.9926(14) 0.2613(10) 0.8842(10) 0.058(5) Uani 0.5 1 d D U P B -1
H5B H 1.1021 0.2483 0.8793 0.069 Uiso 0.5 1 calc R U P B -1
C6 C 0.9294(15) 0.3465(9) 0.8910(10) 0.046(4) Uani 0.5 1 d D U P B -1
H6A H 0.9867 0.4019 0.8981 0.055 Uiso 0.5 1 calc R U P B -1
O5 O 0.829(3) -0.0703(10) 1.0752(9) 0.056(6) Uani 0.5 1 d D . P B -1
O6 O 0.744(3) -0.0260(12) 0.9690(11) 0.063(7) Uani 0.5 1 d D . P B -1
N8 N 1.0315(15) 0.0425(8) 0.9396(6) 0.046(3) Uani 0.5 1 d D . P B -1
N9 N 0.8423(16) -0.0341(8) 1.0162(10) 0.045(3) Uani 0.5 1 d D . P B -1
N7 N 1.1197(14) -0.0019(8) 1.0460(6) 0.045(3) Uani 0.5 1 d D . P B -1
C7 C 1.0000 0.0000 1.0000 0.038(2) Uani 1 2 d DS . P . .
C8 C 1.243(3) 0.0394(12) 1.0113(13) 0.039(6) Uani 0.5 1 d D . P B -1
H8A H 1.3469 0.0476 1.0292 0.047 Uiso 0.5 1 calc R U P B -1
C9 C 1.189(2) 0.0665(14) 0.9463(13) 0.047(7) Uani 0.5 1 d D . P B -1
H9A H 1.2497 0.0971 0.9111 0.056 Uiso 0.5 1 calc R U P B -1

loop_
_atom_site_aniso_label
_atom_site_aniso_U_11
_atom_site_aniso_U_22
_atom_site_aniso_U_33
_atom_site_aniso_U_23
_atom_site_aniso_U_13
_atom_site_aniso_U_12
Zn1 0.0531(7) 0.0447(6) 0.0395(6) 0.0007(4) -0.0035(5) 0.0046(5)
O1 0.085(5) 0.054(4) 0.056(4) 0.015(3) 0.024(3) 0.010(3)
O2 0.092(5) 0.047(3) 0.067(4) 0.003(3) 0.027(4) 0.020(4)
N1 0.065(4) 0.036(3) 0.041(4) -0.002(3) 0.007(3) 0.004(3)
N2 0.070(5) 0.039(3) 0.046(4) 0.001(3) 0.009(4) 0.006(4)
N3 0.067(5) 0.044(4) 0.043(4) 0.004(3) 0.010(4) 0.005(4)
C1 0.068(5) 0.036(4) 0.036(4) 0.002(3) 0.003(4) -0.001(4)
C2 0.087(7) 0.032(4) 0.048(5) 0.005(3) 0.008(5) 0.005(4)
C3 0.079(6) 0.042(4) 0.046(5) 0.007(4) 0.013(4) 0.001(4)
O3 0.052(8) 0.046(5) 0.095(12) -0.002(5) -0.003(7) 0.010(5)
O4 0.050(6) 0.041(6) 0.106(13) 0.009(6) 0.008(6) 0.002(5)
N4 0.052(6) 0.046(5) 0.051(7) -0.001(5) -0.004(5) 0.008(4)
N5 0.050(6) 0.046(5) 0.048(7) 0.003(4) -0.006(5) 0.005(4)
N6 0.049(5) 0.045(5) 0.050(8) -0.006(5) -0.001(5) 0.006(4)
C4 0.051(4) 0.046(4) 0.038(5) 0.000 0.000 0.006(3)
C5 0.054(7) 0.052(7) 0.068(14) 0.017(7) -0.020(6) 0.004(5)
C6 0.045(6) 0.054(7) 0.037(9) 0.019(7) -0.015(6) 0.006(5)
O5 0.072(12) 0.068(10) 0.029(11) 0.015(6) -0.005(8) 0.003(8)
O6 0.052(11) 0.088(12) 0.048(10) 0.012(8) -0.019(9) -0.006(9)
N8 0.050(8) 0.054(8) 0.035(7) -0.001(6) 0.001(6) 0.002(7)
N9 0.037(10) 0.054(9) 0.045(10) -0.003(8) -0.003(9) 0.012(7)
N7 0.041(8) 0.056(8) 0.036(7) 0.002(6) -0.012(6) 0.006(7)
C7 0.037(6) 0.043(6) 0.033(5) 0.005(4) 0.002(5) 0.007(5)
C8 0.023(13) 0.056(12) 0.037(15) -0.002(10) -0.006(10) -0.012(9)
C9 0.040(12) 0.085(17) 0.016(14) 0.011(11) -0.004(10) -0.006(11)

loop_
_atom_type_symbol
_atom_type_description
_atom_type_scat_dispersion_real
_atom_type_scat_dispersion_imag
_atom_type_scat_source
C C 0.0181 0.0091 'International Tables Vol C Tables 4.2.6.8 and 6.1.1.4'
N N 0.0311 0.0180 'International Tables Vol C Tables 4.2.6.8 and 6.1.1.4'
O O 0.0492 0.0322 'International Tables Vol C Tables 4.2.6.8 and 6.1.1.4'
Zn Zn -1.5491 0.6778 'International Tables Vol C Tables 4.2.6.8 and 6.1.1.4'
H H 0.0000 0.0000 'International Tables Vol C Tables 4.2.6.8 and 6.1.1.4'

loop_
_geom_angle_atom_site_label_1
_geom_angle_atom_site_label_2
_geom_angle_atom_site_label_3
_geom_angle
_geom_angle_site_symmetry_3
N8 Zn1 N4 87.0(4) .
N8 Zn1 N1 100.1(4) .
N4 Zn1 N1 99.8(4) .
N8 Zn1 N2 133.1(4) 3_456
N4 Zn1 N2 131.1(3) 3_456
N1 Zn1 N2 98.9(3) 3_456
C1 N1 C2 103.7(7) .
C1 N1 Zn1 125.1(5) .
C2 N1 Zn1 130.9(6) .
C1 N2 C3 103.2(7) .
C1 N2 Zn1 128.3(5) 3_556
C3 N2 Zn1 128.3(6) 3_556
O2 N3 O1 124.4(7) .
O2 N3 C1 118.1(7) .
O1 N3 C1 117.5(7) .
N2 C1 N1 115.7(7) .
N2 C1 N3 122.2(7) .
N1 C1 N3 122.0(7) .
N1 C2 C3 109.0(7) .
N1 C2 H2B 125.5 .
C3 C2 H2B 125.5 .
N2 C3 C2 108.3(7) .
N2 C3 H3A 125.8 .
C2 C3 H3A 125.8 .
C4 N4 C5 99.6(7) .
C4 N4 Zn1 128.0(7) .
C5 N4 Zn1 127.5(8) .
C4 N5 C6 101.0(7) .
O3 N6 O4 125.5(10) .
O3 N6 C4 117.6(9) .
O4 N6 C4 116.9(9) .
N5 C4 N4 120.8(6) .
N5 C4 N6 120.3(6) .
N4 C4 N6 118.7(6) .
C6 C5 N4 109.7(9) .
C6 C5 H5B 125.1 .
N4 C5 H5B 125.1 .
C5 C6 N5 108.1(9) .
C5 C6 H6A 126.0 .
N5 C6 H6A 126.0 .
C7 N8 C9 103.6(14) .
C7 N8 Zn1 128.1(8) .
C9 N8 Zn1 128.2(14) .
O6 N9 O5 129.0(19) .
O6 N9 C7 116.1(17) .
O5 N9 C7 114.8(17) .
C7 N7 C8 105.1(14) .
N8 C7 N7 114.5(8) .
N8 C7 N9 121.7(9) .
N7 C7 N9 123.6(9) .
C9 C8 N7 107(2) .
C9 C8 H8A 126.3 .
N7 C8 H8A 126.3 .
C8 C9 N8 109(2) .
C8 C9 H9A 125.3 .
N8 C9 H9A 125.3 .

loop_
_geom_bond_atom_site_label_1
_geom_bond_atom_site_label_2
_geom_bond_distance
_geom_bond_site_symmetry_2
Zn1 N8 2.019(12) .
Zn1 N4 2.043(10) .
Zn1 N1 2.047(7) .
Zn1 N2 2.055(7) 3_456
O1 N3 1.222(8) .
O2 N3 1.212(8) .
N1 C1 1.323(10) .
N1 C2 1.336(10) .
N2 C1 1.319(10) .
N2 C3 1.357(10) .
N2 Zn1 2.055(7) 3_556
N3 C1 1.450(10) .
C2 C3 1.375(12) .
C2 H2B 0.9500 .
C3 H3A 0.9500 .
O3 N6 1.229(9) .
O4 N6 1.230(9) .
N4 C4 1.307(8) .
N4 C5 1.390(9) .
N5 C4 1.298(7) .
N5 C6 1.388(9) .
N6 C4 1.499(8) .
C5 C6 1.356(10) .
C5 H5B 0.9500 .
C6 H6A 0.9500 .
O5 N9 1.234(16) .
O6 N9 1.225(17) .
N8 C7 1.319(11) .
N8 C9 1.38(2) .
N9 C7 1.456(13) .
N7 C7 1.333(10) .
N7 C8 1.368(19) .
C8 C9 1.364(19) .
C8 H8A 0.9500 .
C9 H9A 0.9500 .

loop_
_geom_torsion_atom_site_label_1
_geom_torsion_atom_site_label_2
_geom_torsion_atom_site_label_3
_geom_torsion_atom_site_label_4
_geom_torsion
_geom_torsion_site_symmetry_1
C3 N2 C1 N1 2.3(10) .
Zn1 N2 C1 N1 177.4(6) 3_556
C3 N2 C1 N3 179.0(8) .
Zn1 N2 C1 N3 -5.8(12) 3_556
C2 N1 C1 N2 -1.4(10) .
Zn1 N1 C1 N2 172.8(6) .
C2 N1 C1 N3 -178.2(8) .
Zn1 N1 C1 N3 -4.0(12) .
O2 N3 C1 N2 2.8(13) .
O1 N3 C1 N2 -178.1(8) .
O2 N3 C1 N1 179.4(8) .
O1 N3 C1 N1 -1.5(12) .
C1 N1 C2 C3 -0.1(10) .
Zn1 N1 C2 C3 -173.8(6) .
C1 N2 C3 C2 -2.2(10) .
Zn1 N2 C3 C2 -177.3(6) 3_556
N1 C2 C3 N2 1.5(11) .
C6 N5 C4 N4 0.1(14) .
C6 N5 C4 N6 176.3(10) .
C5 N4 C4 N5 -5.3(12) .
Zn1 N4 C4 N5 -161.6(10) .
C5 N4 C4 N6 178.5(9) .
Zn1 N4 C4 N6 22.2(14) .
O3 N6 C4 N5 -177.8(11) .
O4 N6 C4 N5 3.8(16) .
O3 N6 C4 N4 -1.6(14) .
O4 N6 C4 N4 -180.0(9) .
C4 N4 C5 C6 8.3(12) .
Zn1 N4 C5 C6 164.8(12) .
N4 C5 C6 N5 -9.0(15) .
C4 N5 C6 C5 5.4(14) .
C9 N8 C7 N7 2.9(10) .
Zn1 N8 C7 N7 179.7(7) .
C9 N8 C7 N9 177.7(10) .
Zn1 N8 C7 N9 -5.6(13) .
C8 N7 C7 N8 -3.0(10) .
C8 N7 C7 N9 -177.6(9) .
O6 N9 C7 N8 4.3(13) .
O5 N9 C7 N8 -178.2(9) .
O6 N9 C7 N7 178.5(9) .
O5 N9 C7 N7 -4.0(12) .
C7 N7 C8 C9 1.8(13) .
N7 C8 C9 N8 -0.1(16) .
C7 N8 C9 C8 -1.7(14) .
Zn1 N8 C9 C8 -178.4(9) .
